data_1557599
loop_
_publ_author_name
'Huang, Zhehao'
'Ge, Meng'
'Carraro, Francesco'
'Doonan, Christian'
'Falcaro, Paolo'
'Zou, Xiaodong'

_publ_section_title
;
 Can 3D electron diffraction provide accurate atomic structures of
 metal-organic frameworks?
;
_journal_name_full 'Faraday discussions'
_journal_page_first 118
_journal_page_last 132
_journal_paper_doi 10.1039/d0fd00015a
_journal_volume 225
_journal_year 2021
_chemical_formula_sum 'C9 H10 N4 O3 Zn2'
_chemical_formula_weight 352.90
_chemical_name_common BSA@ZIF-C
_space_group_crystal_system orthorhombic
_space_group_IT_number 32
_space_group_name_Hall 'P 2 -2ab'
_space_group_name_H-M_alt 'P b a 2'
_atom_sites_solution_hydrogens geom
_audit_creation_method SHELXL-2014/7
_audit_update_record
;
2020-01-21 deposited with the CCDC.	2020-03-12 downloaded from the CCDC.
;
_cell_angle_alpha 90
_cell_angle_beta 90
_cell_angle_gamma 90
_cell_formula_units_Z 2
_cell_length_a 10.510(2)
_cell_length_b 12.234(2)
_cell_length_c 4.6660(9)
_cell_measurement_reflns_used 575
_cell_measurement_temperature 293(2)
_cell_measurement_theta_max 0.899
_cell_measurement_theta_min 0.014
_cell_volume 599.95(19)
_computing_structure_refinement 'SHELXL-2014/7 (Sheldrick, 2014)'
_diffrn_ambient_temperature 293(2)
_diffrn_measured_fraction_theta_full 0.945
_diffrn_measured_fraction_theta_max 0.945
_diffrn_measurement_device_type 'JEOL JEM-2100 LaB6'
_diffrn_measurement_method 'Continuous rotation electron diffraction'
_diffrn_radiation_type electron
_diffrn_radiation_wavelength 0.0251
_diffrn_reflns_av_R_equivalents 0.2798
_diffrn_reflns_av_unetI/netI 0.3023
_diffrn_reflns_Laue_measured_fraction_full 0.945
_diffrn_reflns_Laue_measured_fraction_max 0.945
_diffrn_reflns_limit_h_max 10
_diffrn_reflns_limit_h_min -10
_diffrn_reflns_limit_k_max 12
_diffrn_reflns_limit_k_min -12
_diffrn_reflns_limit_l_max 4
_diffrn_reflns_limit_l_min -4
_diffrn_reflns_number 1638
_diffrn_reflns_point_group_measured_fraction_full 0.924
_diffrn_reflns_point_group_measured_fraction_max 0.924
_diffrn_reflns_theta_full 0.899
_diffrn_reflns_theta_max 0.899
_diffrn_reflns_theta_min 0.014
_diffrn_source 'electron microscope'
_exptl_absorpt_coefficient_mu 0.000
_exptl_crystal_colour white
_exptl_crystal_density_diffrn 1.954
_exptl_crystal_description nano-crystals
_exptl_crystal_F_000 108
_exptl_crystal_size_max 0.0005
_exptl_crystal_size_mid 0.0005
_exptl_crystal_size_min 0.0003
_refine_diff_density_max 0.204
_refine_diff_density_min -0.201
_refine_diff_density_rms 0.063
_refine_ls_abs_structure_details
;
 All f" are zero, so absolute structure could not be determined
;
_refine_ls_extinction_coef 510(81)
_refine_ls_extinction_expression Fc^*^=kFc[1+0.001xFc^2^\l^3^/sin(2\q)]^-1/4^
_refine_ls_extinction_method 'SHELXL-2014/7 (Sheldrick 2014'
_refine_ls_goodness_of_fit_ref 1.272
_refine_ls_hydrogen_treatment constr
_refine_ls_matrix_type full
_refine_ls_number_parameters 85
_refine_ls_number_reflns 575
_refine_ls_number_restraints 111
_refine_ls_restrained_S_all 1.169
_refine_ls_R_factor_all 0.2246
_refine_ls_R_factor_gt 0.1559
_refine_ls_shift/su_max 0.001
_refine_ls_shift/su_mean 0.000
_refine_ls_structure_factor_coef Fsqd
_refine_ls_weighting_details 'w=1/[\s^2^(Fo^2^)+(0.2000P)^2^] where P=(Fo^2^+2Fc^2^)/3'
_refine_ls_weighting_scheme calc
_refine_ls_wR_factor_gt 0.3731
_refine_ls_wR_factor_ref 0.4535
_reflns_Friedel_coverage 0.686
_reflns_Friedel_fraction_full 0.897
_reflns_Friedel_fraction_max 0.897
_reflns_number_gt 320
_reflns_number_total 575
_reflns_threshold_expression 'I > 2\s(I)'
_cod_data_source_file d0fd00015a1.cif
_cod_data_source_block mer
_cod_depositor_comments 'Adding full bibliography for 1557599.cif.'
_cod_original_cell_volume 600.0(2)
_cod_database_code 1557599
_shelx_shelxl_version_number 2014/7
_shelx_space_group_comment
;
The symmetry employed for this shelxl refinement is uniquely defined
by the following loop, which should always be used as a source of
symmetry information in preference to the above space-group names.
They are only intended as comments.
;

loop_
_space_group_symop_operation_xyz
'x, y, z'
'-x, -y, z'
'x+1/2, -y+1/2, z'
'-x+1/2, y+1/2, z'

loop_
_atom_site_label
_atom_site_type_symbol
_atom_site_fract_x
_atom_site_fract_y
_atom_site_fract_z
_atom_site_U_iso_or_equiv
_atom_site_adp_type
_atom_site_occupancy
_atom_site_site_symmetry_order
_atom_site_calc_flag
_atom_site_refinement_flags_posn
_atom_site_refinement_flags_adp
_atom_site_refinement_flags_occupancy
_atom_site_disorder_assembly
_atom_site_disorder_group
Zn1 Zn 0.0455(10) 0.1357(8) 0.947(3) 0.056(4) Uani 1 1 d . U . . .
C7 C 0.0000 0.0000 1.410(12) 0.056(11) Uani 1 2 d S TU P . .
N2 N -0.089(3) 0.246(2) 1.001(7) 0.051(8) Uani 1 1 d D U . . .
C4 C 0.309(3) 0.112(3) 1.206(9) 0.059(9) Uani 1 1 d D U . . .
H4 H 0.2906 0.0512 1.3167 0.071 Uiso 1 1 calc R U . . .
C1 C 0.289(3) 0.259(2) 0.918(6) 0.047(8) Uani 1 1 d D U . . .
C5 C -0.078(3) 0.335(2) 1.169(8) 0.055(11) Uani 1 1 d D U . . .
H5 H -0.0018 0.3581 1.2512 0.066 Uiso 1 1 calc R U . . .
N3 N 0.229(3) 0.172(2) 1.039(7) 0.058(7) Uani 1 1 d D U . . .
O1 O 0.041(3) 0.087(3) 1.531(8) 0.070(10) Uani 1 1 d . U . . .
C6 C 0.231(5) 0.341(3) 0.715(15) 0.103(15) Uani 1 1 d . U . . .
H6C H 0.2318 0.3113 0.5238 0.154 Uiso 1 1 calc R U . . .
H6B H 0.2793 0.4071 0.7193 0.154 Uiso 1 1 calc R U . . .
H6A H 0.1448 0.3555 0.7708 0.154 Uiso 1 1 calc R U . . .
O2 O 0.0000 0.0000 1.140(10) 0.050(9) Uani 1 2 d S TU P . .

loop_
_atom_site_aniso_label
_atom_site_aniso_U_11
_atom_site_aniso_U_22
_atom_site_aniso_U_33
_atom_site_aniso_U_23
_atom_site_aniso_U_13
_atom_site_aniso_U_12
Zn1 0.052(7) 0.039(6) 0.079(8) 0.005(6) 0.006(8) 0.004(5)
C7 0.07(3) 0.042(14) 0.058(15) 0.000 0.000 -0.005(15)
N2 0.049(13) 0.044(11) 0.059(17) -0.013(12) -0.007(13) 0.004(10)
C4 0.066(16) 0.048(15) 0.063(18) -0.006(15) 0.010(14) -0.002(13)
C1 0.061(16) 0.038(12) 0.042(16) -0.021(12) 0.033(13) 0.001(9)
C5 0.046(19) 0.051(14) 0.07(2) -0.025(16) -0.032(16) 0.020(13)
N3 0.058(11) 0.049(12) 0.066(16) -0.002(11) 0.012(10) -0.004(8)
O1 0.09(2) 0.048(13) 0.073(17) -0.006(11) 0.000(15) -0.012(15)
C6 0.14(3) 0.064(18) 0.11(3) 0.01(2) -0.03(3) -0.012(19)
O2 0.053(18) 0.037(12) 0.060(15) 0.000 0.000 0.003(11)

loop_
_atom_type_symbol
_atom_type_description
_atom_type_scat_dispersion_real
_atom_type_scat_dispersion_imag
_atom_type_scat_source
C C 0.0000 0.0000 'International Tables Vol C Tables 4.2.6.8 and 6.1.1.4'
N N 0.0000 0.0000 'International Tables Vol C Tables 4.2.6.8 and 6.1.1.4'
Zn Zn 0.0000 0.0000 'International Tables Vol C Tables 4.2.6.8 and 6.1.1.4'
O O 0.0000 0.0000 'International Tables Vol C Tables 4.2.6.8 and 6.1.1.4'
H H 0.0000 0.0000 'International Tables Vol C Tables 4.2.6.8 and 6.1.1.4'

loop_
_geom_angle_atom_site_label_1
_geom_angle_atom_site_label_2
_geom_angle_atom_site_label_3
_geom_angle
_geom_angle_site_symmetry_1
_geom_angle_site_symmetry_3
_geom_angle_publ_flag
O2 Zn1 N2 110.4(12) . . ?
O2 Zn1 N3 108.8(10) . . ?
N2 Zn1 N3 120.5(12) . . ?
O2 Zn1 O1 100.6(15) . 1_554 ?
N2 Zn1 O1 107.8(15) . 1_554 ?
N3 Zn1 O1 106.8(15) . 1_554 ?
O2 C7 O1 116(3) . . ?
O2 C7 O1 116(3) . 2 ?
O1 C7 O1 128(6) . 2 ?
C1 N2 C5 107(3) 3_455 . ?
C1 N2 Zn1 128.3(19) 3_455 . ?
C5 N2 Zn1 124(2) . . ?
N3 C4 C5 103(3) . 3 ?
N3 C4 H4 128.7 . . ?
C5 C4 H4 128.7 3 . ?
N2 C1 N3 107(3) 3 . ?
N2 C1 C6 127(3) 3 . ?
N3 C1 C6 126(3) . . ?
N2 C5 C4 112(3) . 3_455 ?
N2 C5 H5 124.0 . . ?
C4 C5 H5 124.0 3_455 . ?
C4 N3 C1 112(3) . . ?
C4 N3 Zn1 126(2) . . ?
C1 N3 Zn1 122(2) . . ?
C7 O1 Zn1 132(3) . 1_556 ?
C1 C6 H6C 109.5 . . ?
C1 C6 H6B 109.5 . . ?
H6C C6 H6B 109.5 . . ?
C1 C6 H6A 109.5 . . ?
H6C C6 H6A 109.5 . . ?
H6B C6 H6A 109.5 . . ?
C7 O2 Zn1 117.5(13) . . ?
C7 O2 Zn1 117.5(13) . 2 ?
Zn1 O2 Zn1 125(3) . 2 ?

loop_
_geom_bond_atom_site_label_1
_geom_bond_atom_site_label_2
_geom_bond_distance
_geom_bond_site_symmetry_2
_geom_bond_publ_flag
Zn1 O2 1.95(2) . ?
Zn1 N2 1.97(3) . ?
Zn1 N3 2.02(3) . ?
Zn1 O1 2.03(4) 1_554 ?
C7 O2 1.26(6) . ?
C7 O1 1.28(4) . ?
C7 O1 1.28(4) 2 ?
N2 C1 1.34(2) 3_455 ?
N2 C5 1.35(2) . ?
C4 N3 1.36(3) . ?
C4 C5 1.36(3) 3 ?
C4 H4 0.9300 . ?
C1 N2 1.34(2) 3 ?
C1 N3 1.36(2) . ?
C1 C6 1.51(5) . ?
C5 C4 1.36(3) 3_455 ?
C5 H5 0.9300 . ?
O1 Zn1 2.03(4) 1_556 ?
C6 H6C 0.9600 . ?
C6 H6B 0.9600 . ?
C6 H6A 0.9600 . ?
O2 Zn1 1.95(2) 2 ?
